data_2232044
loop_
_publ_author_name
'Zhang, Jinfang'

_publ_section_title
;
 <i>catena</i>-Poly[[tetrakis(hexamethylphosphoramide-\k<i>O</i>)bis(nitrato-\k^2^<i>O</i>,<i>O</i>')samarium(III)]
 [silver(I)-di-\m-sulfido-tungstate(VI)-di-\m-sulfido]]
;
_journal_coeditor_code RZ2631
_journal_issue 10
_journal_name_full 'Acta Crystallographica Section E'
_journal_page_first m1365
_journal_paper_doi 10.1107/S1600536811035574
_journal_volume 67
_journal_year 2011
_chemical_formula_iupac '[Sm (N O3)2 (C6 H18 N3 O P)4] [Ag S4 W]'
_chemical_formula_moiety 'C24 H72 N14 O10 P4 Sm +, Ag S4 W -'
_chemical_formula_sum 'C24 H72 Ag N14 O10 P4 S4 Sm W'
_chemical_formula_weight 1411.19
_chemical_name_systematic
;
<i>catena</i>-Poly[[tetrakis(hexamethylphosphoramide-\k<i>O</i>)bis(nitrato-
\k^2^<i>O</i>,<i>O</i>')samarium(III)]
[silver(I)-di-\m-sulfido-tungstate(VI)-di-\m-sulfido]]
;
_space_group_IT_number 14
_symmetry_cell_setting monoclinic
_symmetry_space_group_name_Hall '-P 2ybc'
_symmetry_space_group_name_H-M 'P 1 21/c 1'
_atom_sites_solution_hydrogens geom
_atom_sites_solution_primary direct
_atom_sites_solution_secondary difmap
_audit_creation_method SHELXL-97
_cell_angle_alpha 90.00
_cell_angle_beta 91.03(3)
_cell_angle_gamma 90.00
_cell_formula_units_Z 4
_cell_length_a 15.817(3)
_cell_length_b 29.768(6)
_cell_length_c 11.372(2)
_cell_measurement_reflns_used 22427
_cell_measurement_temperature 293(2)
_cell_measurement_theta_max 29.0920
_cell_measurement_theta_min 3.0253
_cell_volume 5353.5(18)
_computing_cell_refinement 'CrystalClear (Rigaku, 2007)'
_computing_data_collection 'CrystalClear (Rigaku, 2007)'
_computing_data_reduction 'CrystalClear (Rigaku, 2007)'
_computing_molecular_graphics 'SHELXTL (Sheldrick, 2008)'
_computing_publication_material 'SHELXTL (Sheldrick, 2008)'
_computing_structure_refinement 'SHELXTL (Sheldrick, 2008)'
_computing_structure_solution 'SHELXTL (Sheldrick, 2008)'
_diffrn_ambient_temperature 293(2)
_diffrn_measured_fraction_theta_full 0.994
_diffrn_measured_fraction_theta_max 0.994
_diffrn_measurement_device_type 'Rigaku Saturn724+'
_diffrn_measurement_method dtprofit.ref
_diffrn_radiation_monochromator graphite
_diffrn_radiation_source 'fine-focus sealed tube'
_diffrn_radiation_type MoK\a
_diffrn_radiation_wavelength 0.71073
_diffrn_reflns_av_R_equivalents 0.0216
_diffrn_reflns_av_sigmaI/netI 0.0299
_diffrn_reflns_limit_h_max 14
_diffrn_reflns_limit_h_min -19
_diffrn_reflns_limit_k_max 35
_diffrn_reflns_limit_k_min -35
_diffrn_reflns_limit_l_max 12
_diffrn_reflns_limit_l_min -13
_diffrn_reflns_number 24655
_diffrn_reflns_theta_full 25.35
_diffrn_reflns_theta_max 25.35
_diffrn_reflns_theta_min 3.03
_diffrn_standards_decay_% 0
_diffrn_standards_interval_time 0
_diffrn_standards_number 0
_exptl_absorpt_coefficient_mu 3.919
_exptl_absorpt_correction_T_max 0.676
_exptl_absorpt_correction_T_min 0.476
_exptl_absorpt_correction_type multi-scan
_exptl_absorpt_process_details '(CrystalClear; Rigaku, 2007)'
_exptl_crystal_colour orange
_exptl_crystal_density_diffrn 1.751
_exptl_crystal_density_method 'not measured'
_exptl_crystal_description block
_exptl_crystal_F_000 2804.0
_exptl_crystal_size_max 0.2
_exptl_crystal_size_mid 0.16
_exptl_crystal_size_min 0.1
_refine_diff_density_max 1.158
_refine_diff_density_min -1.061
_refine_ls_extinction_method none
_refine_ls_goodness_of_fit_ref 1.029
_refine_ls_hydrogen_treatment constr
_refine_ls_matrix_type full
_refine_ls_number_parameters 532
_refine_ls_number_reflns 9738
_refine_ls_number_restraints 0
_refine_ls_restrained_S_all 1.029
_refine_ls_R_factor_all 0.0347
_refine_ls_R_factor_gt 0.0314
_refine_ls_shift/su_max 0.001
_refine_ls_shift/su_mean 0.000
_refine_ls_structure_factor_coef Fsqd
_refine_ls_weighting_details 'calc w=1/[\s^2^(Fo^2^)+(0.0345P)^2^+16.4718P] where P=(Fo^2^+2Fc^2^)/3'
_refine_ls_weighting_scheme calc
_refine_ls_wR_factor_gt 0.0743
_refine_ls_wR_factor_ref 0.0775
_reflns_number_gt 9057
_reflns_number_total 9738
_reflns_threshold_expression I>2\s(I)
_cod_data_source_file rz2631.cif
_cod_data_source_block I
_cod_original_sg_symbol_H-M 'P 21/c'
_cod_database_code 2232044
_cod_database_fobs_code 2232044

loop_
_symmetry_equiv_pos_as_xyz
'x, y, z'
'-x, y+1/2, -z+1/2'
'-x, -y, -z'
'x, -y-1/2, z-1/2'

loop_
_atom_site_type_symbol
_atom_site_label
_atom_site_fract_x
_atom_site_fract_y
_atom_site_fract_z
_atom_site_U_iso_or_equiv
_atom_site_adp_type
_atom_site_calc_flag
_atom_site_refinement_flags
_atom_site_occupancy
_atom_site_symmetry_multiplicity
Sm Sm1 0.737078(14) 0.082698(7) 0.82970(2) 0.02352(7) Uani d . 1 1
P P1 0.69501(9) -0.03068(4) 0.69384(12) 0.0347(3) Uani d . 1 1
P P2 0.51916(8) 0.13456(4) 0.82656(11) 0.0288(3) Uani d . 1 1
P P3 0.79653(11) 0.14726(5) 1.10222(14) 0.0467(4) Uani d . 1 1
P P4 0.96063(8) 0.09563(4) 0.73301(13) 0.0335(3) Uani d . 1 1
O O1 0.7061(2) 0.01700(11) 0.7267(3) 0.0348(8) Uani d . 1 1
O O2 0.59965(19) 0.10824(11) 0.8257(3) 0.0311(8) Uani d . 1 1
O O3 0.7729(2) 0.12756(11) 0.9874(3) 0.0366(8) Uani d . 1 1
O O4 0.8783(2) 0.08027(11) 0.7821(3) 0.0364(8) Uani d . 1 1
O O5 0.7995(2) 0.02572(12) 0.9719(3) 0.0395(9) Uani d . 1 1
O O6 0.6671(2) 0.04009(12) 0.9942(3) 0.0368(8) Uani d . 1 1
O O7 0.7350(3) 0.00096(15) 1.1273(4) 0.0596(12) Uani d . 1 1
O O8 0.7511(2) 0.15923(11) 0.7355(3) 0.0396(9) Uani d . 1 1
O O9 0.7221(2) 0.10477(12) 0.6171(3) 0.0396(9) Uani d . 1 1
O O10 0.7223(4) 0.17283(16) 0.5515(4) 0.0772(16) Uani d . 1 1
N N1 0.7339(3) 0.02158(14) 1.0343(4) 0.0376(10) Uani d . 1 1
N N2 0.7320(3) 0.14657(15) 0.6320(4) 0.0423(11) Uani d . 1 1
N N3 0.7169(3) -0.03673(15) 0.5547(4) 0.0448(12) Uani d . 1 1
N N4 0.7591(4) -0.06646(16) 0.7605(5) 0.0589(15) Uani d . 1 1
N N5 0.6019(4) -0.0476(2) 0.7318(6) 0.0703(18) Uani d . 1 1
N N6 0.4419(2) 0.09986(15) 0.8524(4) 0.0338(10) Uani d . 1 1
N N7 0.5222(3) 0.17346(16) 0.9285(5) 0.0464(12) Uani d . 1 1
N N8 0.5024(3) 0.15940(18) 0.7019(4) 0.0485(12) Uani d . 1 1
N N9 0.8986(5) 0.1380(2) 1.1266(7) 0.090(2) Uani d . 1 1
N N10 0.7788(5) 0.19980(17) 1.1016(5) 0.0719(19) Uani d . 1 1
N N11 0.7432(6) 0.1236(2) 1.2050(5) 0.089(2) Uani d . 1 1
N N12 1.0359(3) 0.07061(17) 0.8063(5) 0.0503(13) Uani d . 1 1
N N13 0.9587(3) 0.0852(2) 0.5901(5) 0.0572(14) Uani d . 1 1
N N14 0.9844(3) 0.14859(16) 0.7372(5) 0.0534(14) Uani d . 1 1
C C1 0.7225(5) -0.0823(2) 0.5013(6) 0.067(2) Uani d . 1 1
H H1A 0.7358 -0.0796 0.4196 0.101 Uiso calc R 1 1
H H1B 0.6693 -0.0975 0.5087 0.101 Uiso calc R 1 1
H H1C 0.7659 -0.0993 0.5411 0.101 Uiso calc R 1 1
C C2 0.6989(5) -0.0014(2) 0.4712(6) 0.0655(19) Uani d . 1 1
H H2A 0.7162 -0.0107 0.3944 0.098 Uiso calc R 1 1
H H2B 0.7293 0.0253 0.4939 0.098 Uiso calc R 1 1
H H2C 0.6393 0.0048 0.4697 0.098 Uiso calc R 1 1
C C3 0.7518(7) -0.0816(3) 0.8757(8) 0.101(3) Uani d . 1 1
H H3A 0.7976 -0.1017 0.8942 0.152 Uiso calc R 1 1
H H3B 0.6990 -0.0971 0.8839 0.152 Uiso calc R 1 1
H H3C 0.7538 -0.0564 0.9284 0.152 Uiso calc R 1 1
C C4 0.8489(6) -0.0704(3) 0.7282(9) 0.107(3) Uani d . 1 1
H H4A 0.8761 -0.0926 0.7770 0.161 Uiso calc R 1 1
H H4B 0.8765 -0.0419 0.7395 0.161 Uiso calc R 1 1
H H4C 0.8525 -0.0791 0.6472 0.161 Uiso calc R 1 1
C C5 0.5332(4) -0.0162(3) 0.7495(7) 0.070(2) Uani d . 1 1
H H5A 0.4831 -0.0325 0.7701 0.105 Uiso calc R 1 1
H H5B 0.5227 0.0004 0.6784 0.105 Uiso calc R 1 1
H H5C 0.5482 0.0042 0.8118 0.105 Uiso calc R 1 1
C C6 0.5771(6) -0.0950(3) 0.7156(8) 0.107(4) Uani d . 1 1
H H6A 0.5200 -0.0991 0.7408 0.160 Uiso calc R 1 1
H H6B 0.6142 -0.1139 0.7615 0.160 Uiso calc R 1 1
H H6C 0.5809 -0.1029 0.6341 0.160 Uiso calc R 1 1
C C7 0.3539(3) 0.1094(2) 0.8175(5) 0.0477(15) Uani d . 1 1
H H7A 0.3184 0.0849 0.8408 0.072 Uiso calc R 1 1
H H7B 0.3500 0.1131 0.7337 0.072 Uiso calc R 1 1
H H7C 0.3357 0.1365 0.8551 0.072 Uiso calc R 1 1
C C8 0.4516(4) 0.0658(2) 0.9449(5) 0.0459(14) Uani d . 1 1
H H8A 0.4009 0.0483 0.9490 0.069 Uiso calc R 1 1
H H8B 0.4620 0.0804 1.0191 0.069 Uiso calc R 1 1
H H8C 0.4984 0.0466 0.9273 0.069 Uiso calc R 1 1
C C9 0.4536(4) 0.1839(2) 1.0070(6) 0.0572(17) Uani d . 1 1
H H9A 0.4703 0.2080 1.0585 0.086 Uiso calc R 1 1
H H9B 0.4404 0.1578 1.0529 0.086 Uiso calc R 1 1
H H9C 0.4046 0.1927 0.9617 0.086 Uiso calc R 1 1
C C10 0.5905(4) 0.2073(2) 0.9267(7) 0.0650(19) Uani d . 1 1
H H10A 0.5838 0.2278 0.9910 0.098 Uiso calc R 1 1
H H10B 0.5876 0.2236 0.8538 0.098 Uiso calc R 1 1
H H10C 0.6443 0.1926 0.9341 0.098 Uiso calc R 1 1
C C11 0.5143(5) 0.1364(3) 0.5944(6) 0.079(2) Uani d . 1 1
H H11A 0.5015 0.1562 0.5299 0.118 Uiso calc R 1 1
H H11B 0.4774 0.1108 0.5906 0.118 Uiso calc R 1 1
H H11C 0.5719 0.1266 0.5899 0.118 Uiso calc R 1 1
C C12 0.4619(5) 0.2038(3) 0.6899(8) 0.084(3) Uani d . 1 1
H H12A 0.4582 0.2119 0.6082 0.125 Uiso calc R 1 1
H H12B 0.4949 0.2258 0.7319 0.125 Uiso calc R 1 1
H H12C 0.4061 0.2026 0.7217 0.125 Uiso calc R 1 1
C C13 0.9369(5) 0.0953(3) 1.1123(9) 0.096(3) Uani d . 1 1
H H13A 0.9958 0.0972 1.1340 0.144 Uiso calc R 1 1
H H13B 0.9314 0.0861 1.0316 0.144 Uiso calc R 1 1
H H13C 0.9096 0.0737 1.1616 0.144 Uiso calc R 1 1
C C14 0.9560(7) 0.1710(4) 1.1831(10) 0.135(5) Uani d . 1 1
H H14A 1.0115 0.1583 1.1913 0.202 Uiso calc R 1 1
H H14B 0.9352 0.1787 1.2594 0.202 Uiso calc R 1 1
H H14C 0.9584 0.1976 1.1355 0.202 Uiso calc R 1 1
C C15 0.8064(5) 0.22735(19) 1.0012(6) 0.0614(19) Uani d . 1 1
H H15A 0.7914 0.2582 1.0144 0.092 Uiso calc R 1 1
H H15B 0.7790 0.2169 0.9304 0.092 Uiso calc R 1 1
H H15C 0.8666 0.2249 0.9938 0.092 Uiso calc R 1 1
C C16 0.7532(8) 0.2255(3) 1.2080(7) 0.122(5) Uani d . 1 1
H H16A 0.7462 0.2566 1.1880 0.183 Uiso calc R 1 1
H H16B 0.7961 0.2226 1.2683 0.183 Uiso calc R 1 1
H H16C 0.7008 0.2138 1.2362 0.183 Uiso calc R 1 1
C C17 0.6521(6) 0.1215(3) 1.1937(8) 0.099(3) Uani d . 1 1
H H17A 0.6295 0.1070 1.2617 0.149 Uiso calc R 1 1
H H17B 0.6367 0.1047 1.1245 0.149 Uiso calc R 1 1
H H17C 0.6295 0.1513 1.1874 0.149 Uiso calc R 1 1
C C18 0.7897(10) 0.1068(4) 1.3136(8) 0.168(7) Uani d . 1 1
H H18A 0.7500 0.0942 1.3673 0.252 Uiso calc R 1 1
H H18B 0.8191 0.1313 1.3509 0.252 Uiso calc R 1 1
H H18C 0.8297 0.0841 1.2916 0.252 Uiso calc R 1 1
C C19 1.0227(4) 0.0278(2) 0.8622(7) 0.072(2) Uani d . 1 1
H H19A 1.0740 0.0184 0.9012 0.108 Uiso calc R 1 1
H H19B 1.0067 0.0059 0.8038 0.108 Uiso calc R 1 1
H H19C 0.9786 0.0305 0.9187 0.108 Uiso calc R 1 1
C C20 1.1249(4) 0.0812(3) 0.7889(8) 0.092(3) Uani d . 1 1
H H20A 1.1594 0.0631 0.8405 0.139 Uiso calc R 1 1
H H20B 1.1346 0.1124 0.8059 0.139 Uiso calc R 1 1
H H20C 1.1393 0.0752 0.7088 0.139 Uiso calc R 1 1
C C21 0.9098(4) 0.0469(3) 0.5462(7) 0.072(2) Uani d . 1 1
H H21A 0.9144 0.0451 0.4623 0.108 Uiso calc R 1 1
H H21B 0.8515 0.0507 0.5662 0.108 Uiso calc R 1 1
H H21C 0.9312 0.0198 0.5813 0.108 Uiso calc R 1 1
C C22 1.0333(5) 0.0942(4) 0.5197(7) 0.093(3) Uani d . 1 1
H H22A 1.0216 0.0862 0.4392 0.140 Uiso calc R 1 1
H H22B 1.0801 0.0767 0.5492 0.140 Uiso calc R 1 1
H H22C 1.0472 0.1255 0.5244 0.140 Uiso calc R 1 1
C C23 0.9529(5) 0.1811(3) 0.6518(9) 0.094(3) Uani d . 1 1
H H23A 0.9749 0.2103 0.6708 0.141 Uiso calc R 1 1
H H23B 0.8922 0.1818 0.6535 0.141 Uiso calc R 1 1
H H23C 0.9706 0.1726 0.5746 0.141 Uiso calc R 1 1
C C24 1.0127(6) 0.1689(3) 0.8474(8) 0.099(3) Uani d . 1 1
H H24A 1.0242 0.2002 0.8351 0.149 Uiso calc R 1 1
H H24B 1.0633 0.1541 0.8750 0.149 Uiso calc R 1 1
H H24C 0.9694 0.1657 0.9049 0.149 Uiso calc R 1 1
W W1 0.214355(12) 0.272009(6) -0.022422(15) 0.02289(6) Uani d . 1 1
Ag Ag1 0.21554(3) 0.234663(14) 0.21751(3) 0.04033(11) Uani d . 1 1
S S1 0.21500(10) 0.19943(4) 0.01873(11) 0.0386(3) Uani d . 1 1
S S2 0.21225(9) 0.31505(4) 0.13519(11) 0.0332(3) Uani d . 1 1
S S3 0.10070(9) 0.28668(5) -0.12896(12) 0.0397(3) Uani d . 1 1
S S4 0.32849(8) 0.28805(5) -0.12238(11) 0.0397(3) Uani d . 1 1

loop_
_atom_site_aniso_label
_atom_site_aniso_U_11
_atom_site_aniso_U_22
_atom_site_aniso_U_33
_atom_site_aniso_U_12
_atom_site_aniso_U_13
_atom_site_aniso_U_23
Sm1 0.01783(12) 0.01705(12) 0.03568(14) 0.00005(9) 0.00088(10) 0.00038(10)
P1 0.0428(8) 0.0251(6) 0.0365(7) -0.0083(6) 0.0102(6) -0.0077(6)
P2 0.0202(6) 0.0330(7) 0.0333(7) 0.0051(5) -0.0012(5) 0.0043(6)
P3 0.0650(11) 0.0349(8) 0.0395(8) -0.0128(7) -0.0210(7) 0.0034(7)
P4 0.0202(6) 0.0308(7) 0.0497(8) -0.0007(5) 0.0042(6) 0.0067(6)
O1 0.038(2) 0.0229(17) 0.044(2) -0.0018(15) -0.0006(16) -0.0052(16)
O2 0.0195(17) 0.0330(18) 0.0407(19) 0.0057(14) -0.0002(14) -0.0011(16)
O3 0.034(2) 0.0316(19) 0.044(2) -0.0028(15) -0.0102(16) -0.0045(16)
O4 0.0193(17) 0.0331(19) 0.057(2) -0.0005(14) 0.0044(16) 0.0074(17)
O5 0.0250(19) 0.0344(19) 0.059(2) -0.0006(15) -0.0022(17) 0.0104(18)
O6 0.0261(19) 0.0362(19) 0.048(2) -0.0016(15) -0.0019(16) 0.0101(17)
O7 0.058(3) 0.064(3) 0.057(3) -0.004(2) -0.008(2) 0.031(2)
O8 0.041(2) 0.0272(18) 0.051(2) -0.0057(16) -0.0033(18) 0.0028(17)
O9 0.046(2) 0.0301(19) 0.042(2) -0.0039(16) 0.0071(17) 0.0024(17)
O10 0.120(5) 0.050(3) 0.060(3) -0.025(3) -0.013(3) 0.034(2)
N1 0.039(3) 0.027(2) 0.046(3) -0.0047(19) -0.007(2) 0.007(2)
N2 0.039(3) 0.038(3) 0.051(3) -0.007(2) 0.002(2) 0.015(2)
N3 0.061(3) 0.038(3) 0.036(2) -0.011(2) 0.009(2) -0.010(2)
N4 0.092(4) 0.027(2) 0.058(3) 0.009(3) 0.021(3) 0.007(2)
N5 0.058(4) 0.066(4) 0.088(4) -0.031(3) 0.034(3) -0.040(3)
N6 0.020(2) 0.043(2) 0.039(2) 0.0006(18) -0.0016(18) 0.002(2)
N7 0.037(3) 0.042(3) 0.061(3) 0.006(2) 0.006(2) -0.009(2)
N8 0.034(3) 0.070(3) 0.041(3) -0.002(2) -0.007(2) 0.023(3)
N9 0.097(5) 0.057(4) 0.113(6) -0.015(4) -0.066(4) -0.008(4)
N10 0.136(6) 0.035(3) 0.044(3) -0.009(3) 0.006(3) -0.009(3)
N11 0.149(7) 0.069(4) 0.051(4) -0.040(5) -0.003(4) 0.004(3)
N12 0.022(2) 0.062(3) 0.067(3) 0.003(2) 0.004(2) 0.040(3)
N13 0.037(3) 0.083(4) 0.052(3) -0.012(3) 0.004(2) 0.013(3)
N14 0.035(3) 0.040(3) 0.085(4) -0.002(2) 0.014(3) 0.011(3)
C1 0.090(6) 0.053(4) 0.059(4) -0.013(4) 0.025(4) -0.026(3)
C2 0.087(5) 0.067(5) 0.042(4) 0.001(4) -0.007(3) -0.001(3)
C3 0.128(8) 0.080(6) 0.097(7) 0.047(6) 0.018(6) 0.027(5)
C4 0.074(6) 0.118(8) 0.131(9) 0.032(6) 0.016(6) 0.037(7)
C5 0.039(4) 0.074(5) 0.097(6) -0.001(3) -0.005(4) 0.017(4)
C6 0.124(8) 0.084(6) 0.114(7) -0.069(6) 0.062(6) -0.044(6)
C7 0.023(3) 0.071(4) 0.049(3) 0.000(3) -0.004(2) 0.004(3)
C8 0.036(3) 0.053(4) 0.049(3) 0.004(3) 0.008(3) 0.012(3)
C9 0.055(4) 0.058(4) 0.059(4) 0.020(3) 0.014(3) -0.014(3)
C10 0.055(4) 0.045(4) 0.096(6) -0.006(3) 0.013(4) -0.017(4)
C11 0.064(5) 0.132(8) 0.040(4) -0.007(5) -0.010(3) -0.005(4)
C12 0.064(5) 0.078(5) 0.109(7) 0.017(4) -0.014(5) 0.052(5)
C13 0.066(5) 0.075(5) 0.144(9) -0.005(4) -0.054(6) 0.022(6)
C14 0.132(10) 0.147(10) 0.123(9) -0.068(8) -0.062(7) 0.003(8)
C15 0.102(6) 0.030(3) 0.052(4) -0.002(3) -0.001(4) -0.001(3)
C16 0.246(14) 0.060(5) 0.061(5) -0.035(7) 0.036(7) -0.039(4)
C17 0.116(8) 0.109(7) 0.075(6) -0.042(6) 0.045(6) -0.003(5)
C18 0.303(19) 0.158(11) 0.043(5) 0.075(12) 0.014(8) 0.035(6)
C19 0.041(4) 0.067(5) 0.107(6) 0.008(3) 0.008(4) 0.046(4)
C20 0.029(4) 0.124(7) 0.124(7) 0.003(4) 0.005(4) 0.075(6)
C21 0.052(4) 0.098(6) 0.065(5) -0.004(4) 0.004(3) -0.023(4)
C22 0.061(5) 0.160(9) 0.060(5) -0.027(5) 0.015(4) 0.008(5)
C23 0.053(5) 0.057(4) 0.174(9) 0.010(4) 0.020(5) 0.060(6)
C24 0.123(8) 0.076(6) 0.101(7) -0.049(5) 0.037(6) -0.036(5)
W1 0.02651(11) 0.02400(10) 0.01807(10) 0.00269(7) -0.00193(7) -0.00178(7)
Ag1 0.0602(3) 0.0406(2) 0.02010(19) 0.00097(19) -0.00104(18) 0.00200(16)
S1 0.0613(9) 0.0251(6) 0.0294(6) 0.0055(6) -0.0003(6) -0.0031(5)
S2 0.0463(8) 0.0273(6) 0.0261(6) -0.0009(5) 0.0009(5) -0.0064(5)
S3 0.0315(7) 0.0569(9) 0.0306(7) 0.0133(6) -0.0067(5) -0.0023(6)
S4 0.0310(7) 0.0575(9) 0.0307(7) -0.0069(6) 0.0018(5) -0.0040(6)

loop_
_atom_type_symbol
_atom_type_description
_atom_type_scat_dispersion_real
_atom_type_scat_dispersion_imag
_atom_type_scat_source
C C 0.0033 0.0016 'International Tables Vol C Tables 4.2.6.8 and 6.1.1.4'
H H 0.0000 0.0000 'International Tables Vol C Tables 4.2.6.8 and 6.1.1.4'
Ag Ag -0.8971 1.1015 'International Tables Vol C Tables 4.2.6.8 and 6.1.1.4'
N N 0.0061 0.0033 'International Tables Vol C Tables 4.2.6.8 and 6.1.1.4'
O O 0.0106 0.0060 'International Tables Vol C Tables 4.2.6.8 and 6.1.1.4'
P P 0.1023 0.0942 'International Tables Vol C Tables 4.2.6.8 and 6.1.1.4'
S S 0.1246 0.1234 'International Tables Vol C Tables 4.2.6.8 and 6.1.1.4'
Sm Sm -0.1638 3.4418 'International Tables Vol C Tables 4.2.6.8 and 6.1.1.4'
W W -0.8490 6.8722 'International Tables Vol C Tables 4.2.6.8 and 6.1.1.4'

loop_
_geom_angle_atom_site_label_1
_geom_angle_atom_site_label_2
_geom_angle_atom_site_label_3
_geom_angle_site_symmetry_1
_geom_angle_site_symmetry_3
_geom_angle
O3 Sm1 O2 . . 92.45(12)
O3 Sm1 O4 . . 88.58(13)
O2 Sm1 O4 . . 157.31(12)
O3 Sm1 O1 . . 158.08(12)
O2 Sm1 O1 . . 94.44(12)
O4 Sm1 O1 . . 92.95(12)
O3 Sm1 O9 . . 128.05(12)
O2 Sm1 O9 . . 79.75(12)
O4 Sm1 O9 . . 81.80(13)
O1 Sm1 O9 . . 73.74(12)
O3 Sm1 O8 . . 77.56(12)
O2 Sm1 O8 . . 77.52(12)
O4 Sm1 O8 . . 80.58(12)
O1 Sm1 O8 . . 124.27(12)
O9 Sm1 O8 . . 50.53(12)
O3 Sm1 O6 . . 79.60(12)
O2 Sm1 O6 . . 75.82(12)
O4 Sm1 O6 . . 126.53(12)
O1 Sm1 O6 . . 81.97(12)
O9 Sm1 O6 . . 143.84(12)
O8 Sm1 O6 . . 143.82(12)
O3 Sm1 O5 . . 78.65(12)
O2 Sm1 O5 . . 126.25(12)
O4 Sm1 O5 . . 76.16(12)
O1 Sm1 O5 . . 80.49(12)
O9 Sm1 O5 . . 144.96(12)
O8 Sm1 O5 . . 146.92(12)
O6 Sm1 O5 . . 50.43(11)
O3 Sm1 N2 . . 102.91(13)
O2 Sm1 N2 . . 76.03(13)
O4 Sm1 N2 . . 81.64(13)
O1 Sm1 N2 . . 98.95(13)
O9 Sm1 N2 . . 25.25(12)
O8 Sm1 N2 . . 25.35(12)
O6 Sm1 N2 . . 151.82(12)
O5 Sm1 N2 . . 157.72(12)
O3 Sm1 N1 . . 75.58(12)
O2 Sm1 N1 . . 100.93(12)
O4 Sm1 N1 . . 101.28(13)
O1 Sm1 N1 . . 82.68(12)
O9 Sm1 N1 . . 156.37(12)
O8 Sm1 N1 . . 153.01(12)
O6 Sm1 N1 . . 25.26(11)
O5 Sm1 N1 . . 25.38(12)
N2 Sm1 N1 . . 176.61(13)
O1 P1 N5 . . 109.6(3)
O1 P1 N3 . . 108.9(2)
N5 P1 N3 . . 115.6(3)
O1 P1 N4 . . 115.9(3)
N5 P1 N4 . . 103.3(3)
N3 P1 N4 . . 103.6(3)
O2 P2 N8 . . 111.1(2)
O2 P2 N6 . . 108.1(2)
N8 P2 N6 . . 109.6(2)
O2 P2 N7 . . 111.1(2)
N8 P2 N7 . . 107.4(3)
N6 P2 N7 . . 109.5(2)
O3 P3 N10 . . 110.2(3)
O3 P3 N11 . . 109.9(3)
N10 P3 N11 . . 109.7(4)
O3 P3 N9 . . 108.2(3)
N10 P3 N9 . . 109.7(3)
N11 P3 N9 . . 109.1(4)
O4 P4 N14 . . 119.3(2)
O4 P4 N12 . . 107.6(2)
N14 P4 N12 . . 105.3(3)
O4 P4 N13 . . 108.0(2)
N14 P4 N13 . . 102.2(3)
N12 P4 N13 . . 114.8(3)
P1 O1 Sm1 . . 163.2(2)
P2 O2 Sm1 . . 167.6(2)
P3 O3 Sm1 . . 167.8(2)
P4 O4 Sm1 . . 158.3(2)
N1 O5 Sm1 . . 96.2(3)
N1 O6 Sm1 . . 96.4(3)
N2 O8 Sm1 . . 96.0(3)
N2 O9 Sm1 . . 96.9(3)
O7 N1 O6 . . 121.9(5)
O7 N1 O5 . . 122.1(5)
O6 N1 O5 . . 116.1(4)
O7 N1 Sm1 . . 171.9(4)
O6 N1 Sm1 . . 58.4(2)
O5 N1 Sm1 . . 58.4(2)
O10 N2 O9 . . 121.3(5)
O10 N2 O8 . . 122.3(5)
O9 N2 O8 . . 116.3(4)
O10 N2 Sm1 . . 174.3(4)
O9 N2 Sm1 . . 57.9(2)
O8 N2 Sm1 . . 58.7(2)
C2 N3 C1 . . 114.1(5)
C2 N3 P1 . . 120.9(4)
C1 N3 P1 . . 120.6(4)
C3 N4 C4 . . 107.7(7)
C3 N4 P1 . . 125.6(5)
C4 N4 P1 . . 121.5(5)
C5 N5 C6 . . 115.8(6)
C5 N5 P1 . . 121.6(5)
C6 N5 P1 . . 120.3(5)
C8 N6 C7 . . 114.5(4)
C8 N6 P2 . . 119.8(3)
C7 N6 P2 . . 122.6(4)
C9 N7 C10 . . 114.7(5)
C9 N7 P2 . . 125.0(4)
C10 N7 P2 . . 119.0(4)
C11 N8 C12 . . 114.7(6)
C11 N8 P2 . . 120.9(5)
C12 N8 P2 . . 123.8(5)
C13 N9 C14 . . 112.7(8)
C13 N9 P3 . . 123.3(5)
C14 N9 P3 . . 123.4(7)
C15 N10 C16 . . 115.5(5)
C15 N10 P3 . . 119.7(5)
C16 N10 P3 . . 123.4(5)
C17 N11 C18 . . 121.9(9)
C17 N11 P3 . . 119.2(6)
C18 N11 P3 . . 118.8(8)
C19 N12 C20 . . 113.5(5)
C19 N12 P4 . . 121.5(4)
C20 N12 P4 . . 122.1(4)
C21 N13 C22 . . 112.5(6)
C21 N13 P4 . . 118.9(4)
C22 N13 P4 . . 120.2(5)
C23 N14 C24 . . 113.4(7)
C23 N14 P4 . . 123.4(5)
C24 N14 P4 . . 119.8(5)
N3 C1 H1A . . 109.5
N3 C1 H1B . . 109.5
H1A C1 H1B . . 109.5
N3 C1 H1C . . 109.5
H1A C1 H1C . . 109.5
H1B C1 H1C . . 109.5
N3 C2 H2A . . 109.5
N3 C2 H2B . . 109.5
H2A C2 H2B . . 109.5
N3 C2 H2C . . 109.5
H2A C2 H2C . . 109.5
H2B C2 H2C . . 109.5
N4 C3 H3A . . 109.5
N4 C3 H3B . . 109.5
H3A C3 H3B . . 109.5
N4 C3 H3C . . 109.5
H3A C3 H3C . . 109.5
H3B C3 H3C . . 109.5
N4 C4 H4A . . 109.5
N4 C4 H4B . . 109.5
H4A C4 H4B . . 109.5
N4 C4 H4C . . 109.5
H4A C4 H4C . . 109.5
H4B C4 H4C . . 109.5
N5 C5 H5A . . 109.5
N5 C5 H5B . . 109.5
H5A C5 H5B . . 109.5
N5 C5 H5C . . 109.5
H5A C5 H5C . . 109.5
H5B C5 H5C . . 109.5
N5 C6 H6A . . 109.5
N5 C6 H6B . . 109.5
H6A C6 H6B . . 109.5
N5 C6 H6C . . 109.5
H6A C6 H6C . . 109.5
H6B C6 H6C . . 109.5
N6 C7 H7A . . 109.5
N6 C7 H7B . . 109.5
H7A C7 H7B . . 109.5
N6 C7 H7C . . 109.5
H7A C7 H7C . . 109.5
H7B C7 H7C . . 109.5
N6 C8 H8A . . 109.5
N6 C8 H8B . . 109.5
H8A C8 H8B . . 109.5
N6 C8 H8C . . 109.5
H8A C8 H8C . . 109.5
H8B C8 H8C . . 109.5
N7 C9 H9A . . 109.5
N7 C9 H9B . . 109.5
H9A C9 H9B . . 109.5
N7 C9 H9C . . 109.5
H9A C9 H9C . . 109.5
H9B C9 H9C . . 109.5
N7 C10 H10A . . 109.5
N7 C10 H10B . . 109.5
H10A C10 H10B . . 109.5
N7 C10 H10C . . 109.5
H10A C10 H10C . . 109.5
H10B C10 H10C . . 109.5
N8 C11 H11A . . 109.5
N8 C11 H11B . . 109.5
H11A C11 H11B . . 109.5
N8 C11 H11C . . 109.5
H11A C11 H11C . . 109.5
H11B C11 H11C . . 109.5
N8 C12 H12A . . 109.5
N8 C12 H12B . . 109.5
H12A C12 H12B . . 109.5
N8 C12 H12C . . 109.5
H12A C12 H12C . . 109.5
H12B C12 H12C . . 109.5
N9 C13 H13A . . 109.5
N9 C13 H13B . . 109.5
H13A C13 H13B . . 109.5
N9 C13 H13C . . 109.5
H13A C13 H13C . . 109.5
H13B C13 H13C . . 109.5
N9 C14 H14A . . 109.5
N9 C14 H14B . . 109.5
H14A C14 H14B . . 109.5
N9 C14 H14C . . 109.5
H14A C14 H14C . . 109.5
H14B C14 H14C . . 109.5
N10 C15 H15A . . 109.5
N10 C15 H15B . . 109.5
H15A C15 H15B . . 109.5
N10 C15 H15C . . 109.5
H15A C15 H15C . . 109.5
H15B C15 H15C . . 109.5
N10 C16 H16A . . 109.5
N10 C16 H16B . . 109.5
H16A C16 H16B . . 109.5
N10 C16 H16C . . 109.5
H16A C16 H16C . . 109.5
H16B C16 H16C . . 109.5
N11 C17 H17A . . 109.5
N11 C17 H17B . . 109.5
H17A C17 H17B . . 109.5
N11 C17 H17C . . 109.5
H17A C17 H17C . . 109.5
H17B C17 H17C . . 109.5
N11 C18 H18A . . 109.5
N11 C18 H18B . . 109.5
H18A C18 H18B . . 109.5
N11 C18 H18C . . 109.5
H18A C18 H18C . . 109.5
H18B C18 H18C . . 109.5
N12 C19 H19A . . 109.5
N12 C19 H19B . . 109.5
H19A C19 H19B . . 109.5
N12 C19 H19C . . 109.5
H19A C19 H19C . . 109.5
H19B C19 H19C . . 109.5
N12 C20 H20A . . 109.5
N12 C20 H20B . . 109.5
H20A C20 H20B . . 109.5
N12 C20 H20C . . 109.5
H20A C20 H20C . . 109.5
H20B C20 H20C . . 109.5
N13 C21 H21A . . 109.5
N13 C21 H21B . . 109.5
H21A C21 H21B . . 109.5
N13 C21 H21C . . 109.5
H21A C21 H21C . . 109.5
H21B C21 H21C . . 109.5
N13 C22 H22A . . 109.5
N13 C22 H22B . . 109.5
H22A C22 H22B . . 109.5
N13 C22 H22C . . 109.5
H22A C22 H22C . . 109.5
H22B C22 H22C . . 109.5
N14 C23 H23A . . 109.5
N14 C23 H23B . . 109.5
H23A C23 H23B . . 109.5
N14 C23 H23C . . 109.5
H23A C23 H23C . . 109.5
H23B C23 H23C . . 109.5
N14 C24 H24A . . 109.5
N14 C24 H24B . . 109.5
H24A C24 H24B . . 109.5
N14 C24 H24C . . 109.5
H24A C24 H24C . . 109.5
H24B C24 H24C . . 109.5
S3 W1 S4 . . 110.05(5)
S3 W1 S2 . . 108.01(5)
S4 W1 S2 . . 108.55(5)
S3 W1 S1 . . 108.19(6)
S4 W1 S1 . . 108.69(6)
S2 W1 S1 . . 113.33(5)
S3 W1 Ag1 . . 125.32(4)
S4 W1 Ag1 . . 124.62(4)
S2 W1 Ag1 . . 57.73(4)
S1 W1 Ag1 . . 55.61(3)
S3 W1 Ag1 . 4_565 58.81(4)
S4 W1 Ag1 . 4_565 58.66(4)
S2 W1 Ag1 . 4_565 148.29(4)
S1 W1 Ag1 . 4_565 98.38(3)
Ag1 W1 Ag1 . 4_565 153.978(9)
S1 Ag1 S2 . . 93.54(4)
S1 Ag1 S4 . 4_566 120.91(5)
S2 Ag1 S4 . 4_566 120.21(5)
S1 Ag1 S3 . 4_566 120.75(5)
S2 Ag1 S3 . 4_566 117.31(5)
S4 Ag1 S3 4_566 4_566 86.93(5)
S1 Ag1 W1 . . 47.06(3)
S2 Ag1 W1 . . 46.48(3)
S4 Ag1 W1 4_566 . 137.29(4)
S3 Ag1 W1 4_566 . 135.70(4)
S1 Ag1 W1 . 4_566 151.26(4)
S2 Ag1 W1 . 4_566 115.17(3)
S4 Ag1 W1 4_566 4_566 45.97(3)
S3 Ag1 W1 4_566 4_566 45.74(3)
W1 Ag1 W1 . 4_566 161.657(17)
W1 S1 Ag1 . . 77.33(4)
W1 S2 Ag1 . . 75.78(4)
W1 S3 Ag1 . 4_565 75.44(4)
W1 S4 Ag1 . 4_565 75.37(4)

loop_
_geom_bond_atom_site_label_1
_geom_bond_atom_site_label_2
_geom_bond_site_symmetry_2
_geom_bond_distance
Sm1 O3 . 2.298(3)
Sm1 O2 . 2.303(3)
Sm1 O4 . 2.309(3)
Sm1 O1 . 2.328(3)
Sm1 O9 . 2.512(4)
Sm1 O8 . 2.529(3)
Sm1 O6 . 2.531(3)
Sm1 O5 . 2.532(4)
Sm1 N2 . 2.944(5)
Sm1 N1 . 2.954(4)
P1 O1 . 1.477(3)
P1 N5 . 1.622(5)
P1 N3 . 1.635(5)
P1 N4 . 1.646(6)
P2 O2 . 1.495(3)
P2 N8 . 1.616(5)
P2 N6 . 1.631(4)
P2 N7 . 1.639(5)
P3 O3 . 1.474(4)
P3 N10 . 1.589(6)
P3 N11 . 1.615(7)
P3 N9 . 1.656(7)
P4 O4 . 1.498(3)
P4 N14 . 1.621(5)
P4 N12 . 1.622(5)
P4 N13 . 1.654(6)
O5 N1 . 1.274(6)
O6 N1 . 1.269(5)
O7 N1 . 1.223(6)
O8 N2 . 1.268(6)
O9 N2 . 1.265(6)
O10 N2 . 1.211(6)
N3 C2 . 1.443(8)
N3 C1 . 1.491(7)
N4 C3 . 1.391(10)
N4 C4 . 1.479(10)
N5 C5 . 1.450(9)
N5 C6 . 1.475(9)
N6 C8 . 1.467(7)
N6 C7 . 1.469(6)
N7 C9 . 1.452(7)
N7 C10 . 1.477(8)
N8 C11 . 1.417(9)
N8 C12 . 1.473(8)
N9 C13 . 1.418(10)
N9 C14 . 1.479(10)
N10 C15 . 1.477(8)
N10 C16 . 1.494(9)
N11 C17 . 1.446(11)
N11 C18 . 1.512(12)
N12 C19 . 1.441(8)
N12 C20 . 1.460(8)
N13 C21 . 1.462(9)
N13 C22 . 1.462(8)
N14 C23 . 1.453(9)
N14 C24 . 1.454(10)
C1 H1A . 0.9600
C1 H1B . 0.9600
C1 H1C . 0.9600
C2 H2A . 0.9600
C2 H2B . 0.9600
C2 H2C . 0.9600
C3 H3A . 0.9600
C3 H3B . 0.9600
C3 H3C . 0.9600
C4 H4A . 0.9600
C4 H4B . 0.9600
C4 H4C . 0.9600
C5 H5A . 0.9600
C5 H5B . 0.9600
C5 H5C . 0.9600
C6 H6A . 0.9600
C6 H6B . 0.9600
C6 H6C . 0.9600
C7 H7A . 0.9600
C7 H7B . 0.9600
C7 H7C . 0.9600
C8 H8A . 0.9600
C8 H8B . 0.9600
C8 H8C . 0.9600
C9 H9A . 0.9600
C9 H9B . 0.9600
C9 H9C . 0.9600
C10 H10A . 0.9600
C10 H10B . 0.9600
C10 H10C . 0.9600
C11 H11A . 0.9600
C11 H11B . 0.9600
C11 H11C . 0.9600
C12 H12A . 0.9600
C12 H12B . 0.9600
C12 H12C . 0.9600
C13 H13A . 0.9600
C13 H13B . 0.9600
C13 H13C . 0.9600
C14 H14A . 0.9600
C14 H14B . 0.9600
C14 H14C . 0.9600
C15 H15A . 0.9600
C15 H15B . 0.9600
C15 H15C . 0.9600
C16 H16A . 0.9600
C16 H16B . 0.9600
C16 H16C . 0.9600
C17 H17A . 0.9600
C17 H17B . 0.9600
C17 H17C . 0.9600
C18 H18A . 0.9600
C18 H18B . 0.9600
C18 H18C . 0.9600
C19 H19A . 0.9600
C19 H19B . 0.9600
C19 H19C . 0.9600
C20 H20A . 0.9600
C20 H20B . 0.9600
C20 H20C . 0.9600
C21 H21A . 0.9600
C21 H21B . 0.9600
C21 H21C . 0.9600
C22 H22A . 0.9600
C22 H22B . 0.9600
C22 H22C . 0.9600
C23 H23A . 0.9600
C23 H23B . 0.9600
C23 H23C . 0.9600
C24 H24A . 0.9600
C24 H24B . 0.9600
C24 H24C . 0.9600
W1 S3 . 2.1936(14)
W1 S4 . 2.2030(14)
W1 S2 . 2.2039(12)
W1 S1 . 2.2105(14)
W1 Ag1 . 2.9461(6)
W1 Ag1 4_565 2.9645(7)
Ag1 S1 . 2.4918(14)
Ag1 S2 . 2.5698(14)
Ag1 S4 4_566 2.6167(16)
Ag1 S3 4_566 2.6202(16)
Ag1 W1 4_566 2.9645(7)
S3 Ag1 4_565 2.6202(16)
S4 Ag1 4_565 2.6167(16)
